data_4022580
loop_
_publ_author_name
'Renzo Luisi'
'Vito Capriati'
'Saverio Florio'
'Teresa Vista'

_publ_contact_author
;Prof. Saverio Florio

;
_publ_contact_author_address
;Dipartimento Farmaco-Chimico
Universit\`a degli Studi di Bari
via E. Orabona 4
70125 Bari Ba
Italy
;
_publ_contact_author_email florio@farmchim.uniba.it
_publ_contact_author_fax '39 080 5442231'
_publ_contact_author_phone '39 080 5442749'
_publ_section_title
;
 New Synthesis of Optically Active 5-Isoxazolidinones and
 \b-Amino Acids
;
_journal_name_full 'Journal of Organic Chemistry'
_journal_page_first 9861
_journal_page_last 9864
_journal_paper_doi 10.1021/jo035356i
_journal_volume 68
_journal_year 2003
_chemical_formula_sum 'C20 H32 N2 O2'
_chemical_formula_weight 332.48
_chemical_melting_point 102
_chemical_name_systematic
; 
 (3R,5R,8R)-2-tert-Butyl-8-isopropyl-4,4-dimethyl-3-phenyl-1,6-dioxa-2,9-
diazaspiro[4.4]nonane
;
_space_group_IT_number 19
_symmetry_cell_setting orthorhombic
_symmetry_space_group_name_Hall 'P 2ac 2ab'
_symmetry_space_group_name_H-M 'P 21 21 21'
_atom_sites_solution_hydrogens geom
_atom_sites_solution_primary direct
_atom_sites_solution_secondary difmap
_audit_creation_method SHELXL-97
_cell_angle_alpha 90.000(10)
_cell_angle_beta 90.000(10)
_cell_angle_gamma 90.000(10)
_cell_formula_units_Z 4
_cell_length_a 11.2370(10)
_cell_length_b 12.2600(10)
_cell_length_c 14.3070(10)
_cell_measurement_reflns_used 28509
_cell_measurement_temperature 293(2)
_cell_measurement_theta_max 26.4
_cell_measurement_theta_min 1
_cell_volume 1971.0(3)
_computing_structure_refinement 'SHELXL-97 (Sheldrick, 1997)'
_computing_structure_solution 'SHELXS-97 (Sheldrick, 1990)'
_diffrn_ambient_temperature 293(2)
_diffrn_measured_fraction_theta_full 0.946
_diffrn_measured_fraction_theta_max 0.946
_diffrn_radiation_monochromator graphite
_diffrn_radiation_source 'fine-focus sealed tube'
_diffrn_radiation_type MoK\a
_diffrn_radiation_wavelength 0.71073
_diffrn_reflns_av_R_equivalents 0.0000
_diffrn_reflns_av_sigmaI/netI 0.0155
_diffrn_reflns_limit_h_max 12
_diffrn_reflns_limit_h_min 0
_diffrn_reflns_limit_k_max 15
_diffrn_reflns_limit_k_min 0
_diffrn_reflns_limit_l_max 17
_diffrn_reflns_limit_l_min 0
_diffrn_reflns_number 2167
_diffrn_reflns_theta_full 26.36
_diffrn_reflns_theta_max 26.36
_diffrn_reflns_theta_min 2.30
_exptl_absorpt_coefficient_mu 0.072
_exptl_absorpt_correction_type none
_exptl_crystal_colour colourless
_exptl_crystal_density_diffrn 1.120
_exptl_crystal_density_method 'not measured'
_exptl_crystal_description Prism
_exptl_crystal_F_000 728
_exptl_crystal_size_max 0.40
_exptl_crystal_size_mid 0.35
_exptl_crystal_size_min 0.30
_refine_diff_density_max 0.121
_refine_diff_density_min -0.136
_refine_diff_density_rms 0.026
_refine_ls_abs_structure_details 'Flack H D (1983), Acta Cryst. A39, 876-881'
_refine_ls_abs_structure_Flack 3.5(14)
_refine_ls_extinction_method none
_refine_ls_goodness_of_fit_ref 1.071
_refine_ls_hydrogen_treatment mixed
_refine_ls_matrix_type full
_refine_ls_number_parameters 217
_refine_ls_number_reflns 2167
_refine_ls_number_restraints 0
_refine_ls_restrained_S_all 1.071
_refine_ls_R_factor_all 0.0396
_refine_ls_R_factor_gt 0.0359
_refine_ls_shift/su_max 0.000
_refine_ls_shift/su_mean 0.000
_refine_ls_structure_factor_coef Fsqd
_refine_ls_weighting_details 'calc w=1/[\s^2^(Fo^2^)+(0.0621P)^2^+0.2281P] where P=(Fo^2^+2Fc^2^)/3'
_refine_ls_weighting_scheme calc
_refine_ls_wR_factor_gt 0.0976
_refine_ls_wR_factor_ref 0.1032
_reflns_number_gt 2031
_reflns_number_total 2167
_reflns_threshold_expression >2sigma(I)
_cod_data_source_file jo035356isi20030918_040103.cif
_cod_data_source_block shelxl
_cod_depositor_comments
;
The following automatic conversions were performed:
'_symmetry_cell_setting' value 'Orthorhombic' changed to 'orthorhombic'
according to '/home/saulius/struct/CIF-dictionaries/cif_core.dic'
dictionary named 'cif_core.dic' version 2.4.1 from 2010-06-29.

Automatic conversion script
Id: cif_fix_enum 1527 2010-12-29 10:47:43Z saulius 
;
_cod_database_code 4022580

loop_
_symmetry_equiv_pos_as_xyz
'x, y, z'
'-x+1/2, -y, z+1/2'
'x+1/2, -y+1/2, -z'
'-x, y+1/2, -z+1/2'

loop_
_atom_site_label
_atom_site_type_symbol
_atom_site_fract_x
_atom_site_fract_y
_atom_site_fract_z
_atom_site_U_iso_or_equiv
_atom_site_adp_type
_atom_site_occupancy
_atom_site_symmetry_multiplicity
_atom_site_calc_flag
_atom_site_refinement_flags
O1 O 0.25034(11) 0.07671(10) 0.90296(9) 0.0401(3) Uani 1 1 d .
O2 O 0.08221(12) -0.02781(11) 0.93923(9) 0.0437(3) Uani 1 1 d .
N3 N 0.26131(16) -0.07561(13) 0.99830(11) 0.0475(4) Uani 1 1 d .
H3 H 0.3424 -0.0616 0.9839 0.057 Uiso 1 1 d R
N4 N 0.21686(14) 0.19295(12) 0.90799(10) 0.0387(3) Uani 1 1 d .
C5 C 0.18939(16) 0.01706(15) 0.97358(12) 0.0385(4) Uani 1 1 d .
C6 C 0.16395(17) 0.10182(15) 1.04917(12) 0.0393(4) Uani 1 1 d .
C7 C 0.1709(2) 0.22330(17) 0.81342(13) 0.0479(5) Uani 1 1 d .
C8 C 0.13200(16) 0.20049(14) 0.98709(12) 0.0366(4) Uani 1 1 d .
H8 H 0.0511 0.1931 0.9666 0.044 Uiso 1 1 d R
C9 C 0.2774(2) 0.11982(19) 1.10584(15) 0.0541(5) Uani 1 1 d .
H9A H 0.2628 0.1737 1.1532 0.065 Uiso 1 1 d R
H9B H 0.3397 0.1447 1.0652 0.065 Uiso 1 1 d R
H9C H 0.3009 0.0525 1.1348 0.065 Uiso 1 1 d R
C10 C 0.11627(19) -0.12440(16) 0.89000(14) 0.0474(4) Uani 1 1 d .
H10A H 0.0494 -0.1731 0.8878 0.057 Uiso 1 1 d R
H10B H 0.1396 -0.1055 0.8275 0.057 Uiso 1 1 d R
C11 C 0.14016(16) 0.30993(15) 1.03567(13) 0.0398(4) Uani 1 1 d .
C12 C 0.24606(19) 0.36840(17) 1.04063(16) 0.0525(5) Uani 1 1 d .
H12 H 0.3159 0.3398 1.0108 0.063 Uiso 1 1 d R
C13 C 0.21913(19) -0.17158(15) 0.94636(13) 0.0446(4) Uani 1 1 d .
H13 H 0.1897 -0.2266 0.9882 0.053 Uiso 1 1 d R
C14 C 0.03966(18) 0.35277(16) 1.07885(14) 0.0472(4) Uani 1 1 d .
H14 H -0.0336 0.3125 1.0763 0.057 Uiso 1 1 d R
C15 C 0.0450(2) 0.45140(19) 1.12577(18) 0.0603(6) Uani 1 1 d .
H15 H -0.0246 0.4816 1.1549 0.072 Uiso 1 1 d R
C16 C 0.0623(2) 0.06923(18) 1.11403(16) 0.0561(5) Uani 1 1 d .
H16A H 0.0505 0.1251 1.1601 0.067 Uiso 1 1 d R
H16B H 0.0809 0.0016 1.1446 0.067 Uiso 1 1 d R
H16C H -0.0089 0.0607 1.0778 0.067 Uiso 1 1 d R
C17 C 0.2745(2) 0.2077(2) 0.74564(15) 0.0640(6) Uani 1 1 d .
H17A H 0.2494 0.2265 0.6836 0.077 Uiso 1 1 d R
H17B H 0.3013 0.1334 0.7466 0.077 Uiso 1 1 d R
H17C H 0.3384 0.2549 0.7644 0.077 Uiso 1 1 d R
C18 C 0.2510(2) 0.46666(19) 1.08757(19) 0.0642(6) Uani 1 1 d .
H18 H 0.3246 0.5062 1.0917 0.077 Uiso 1 1 d R
C19 C 0.1386(3) 0.3442(2) 0.81677(17) 0.0653(6) Uani 1 1 d .
H19A H 0.1090 0.3675 0.7571 0.078 Uiso 1 1 d R
H19B H 0.2082 0.3858 0.8325 0.078 Uiso 1 1 d R
H19C H 0.0785 0.3555 0.8635 0.078 Uiso 1 1 d R
C20 C 0.3137(2) -0.22645(19) 0.88579(17) 0.0592(6) Uani 1 1 d .
H20 H 0.3398 -0.1739 0.8404 0.071 Uiso 1 1 d R
C21 C 0.1509(3) 0.50852(19) 1.12989(19) 0.0681(7) Uani 1 1 d .
H21 H 0.1547 0.5771 1.1621 0.082 Uiso 1 1 d R
C22 C 0.0642(2) 0.1568(2) 0.78055(16) 0.0679(7) Uani 1 1 d .
H22A H 0.0407 0.1812 0.7195 0.082 Uiso 1 1 d R
H22B H -0.0009 0.1661 0.8233 0.082 Uiso 1 1 d R
H22C H 0.0858 0.0811 0.7778 0.082 Uiso 1 1 d R
C23 C 0.2614(3) -0.3250(2) 0.8364(2) 0.0914(10) Uani 1 1 d .
H23A H 0.3208 -0.3588 0.7979 0.110 Uiso 1 1 d R
H23B H 0.1961 -0.3014 0.7981 0.110 Uiso 1 1 d R
H23C H 0.2332 -0.3766 0.8818 0.110 Uiso 1 1 d R
C24 C 0.4216(3) -0.2596(3) 0.9423(3) 0.0897(10) Uani 1 1 d .
H24A H 0.4790 -0.2936 0.9020 0.108 Uiso 1 1 d R
H24B H 0.3977 -0.3102 0.9899 0.108 Uiso 1 1 d R
H24C H 0.4563 -0.1963 0.9708 0.108 Uiso 1 1 d R

loop_
_atom_site_aniso_label
_atom_site_aniso_U_11
_atom_site_aniso_U_22
_atom_site_aniso_U_33
_atom_site_aniso_U_23
_atom_site_aniso_U_13
_atom_site_aniso_U_12
O1 0.0391(7) 0.0413(6) 0.0399(6) -0.0013(5) 0.0045(5) 0.0039(5)
O2 0.0370(7) 0.0453(7) 0.0490(7) -0.0028(6) -0.0051(5) -0.0009(5)
N3 0.0509(10) 0.0428(8) 0.0487(9) -0.0033(7) -0.0133(8) 0.0077(7)
N4 0.0400(8) 0.0386(7) 0.0376(7) 0.0015(6) 0.0015(6) 0.0016(6)
C5 0.0361(9) 0.0414(9) 0.0379(8) 0.0006(7) -0.0043(7) -0.0001(7)
C6 0.0412(10) 0.0421(9) 0.0344(8) 0.0017(7) 0.0005(7) 0.0001(7)
C7 0.0540(12) 0.0515(11) 0.0382(9) 0.0081(8) -0.0020(8) 0.0007(9)
C8 0.0323(9) 0.0400(9) 0.0375(8) 0.0001(7) 0.0004(6) -0.0013(7)
C9 0.0625(14) 0.0549(11) 0.0448(10) -0.0036(9) -0.0147(9) 0.0030(10)
C10 0.0495(11) 0.0462(10) 0.0466(9) -0.0067(8) -0.0064(8) -0.0017(8)
C11 0.0373(9) 0.0415(9) 0.0404(9) 0.0005(8) -0.0031(7) 0.0000(7)
C12 0.0443(11) 0.0509(11) 0.0624(12) -0.0048(9) 0.0011(10) -0.0081(9)
C13 0.0537(11) 0.0377(9) 0.0423(9) 0.0013(8) -0.0031(8) -0.0006(8)
C14 0.0421(11) 0.0486(10) 0.0509(10) -0.0069(9) -0.0020(8) 0.0045(8)
C15 0.0612(14) 0.0540(12) 0.0656(13) -0.0157(11) -0.0042(11) 0.0115(11)
C16 0.0669(14) 0.0542(12) 0.0473(11) 0.0040(9) 0.0164(10) -0.0004(10)
C17 0.0789(17) 0.0682(14) 0.0450(11) 0.0068(11) 0.0147(11) 0.0018(13)
C18 0.0651(15) 0.0504(11) 0.0771(15) -0.0071(11) -0.0077(13) -0.0147(11)
C19 0.0854(17) 0.0571(13) 0.0534(12) 0.0136(10) 0.0023(12) 0.0132(13)
C20 0.0610(14) 0.0527(12) 0.0641(13) -0.0058(10) -0.0030(11) 0.0106(10)
C21 0.0811(18) 0.0457(11) 0.0776(15) -0.0166(11) -0.0137(14) 0.0012(11)
C22 0.0724(16) 0.0789(16) 0.0525(12) 0.0137(12) -0.0238(11) -0.0111(13)
C23 0.099(2) 0.0755(17) 0.100(2) -0.0413(16) -0.0188(19) 0.0221(18)
C24 0.080(2) 0.0729(17) 0.117(2) -0.0167(17) -0.0243(19) 0.0282(15)

loop_
_atom_type_symbol
_atom_type_description
_atom_type_scat_dispersion_real
_atom_type_scat_dispersion_imag
_atom_type_scat_source
C C 0.0033 0.0016 'International Tables Vol C Tables 4.2.6.8 and 6.1.1.4'
H H 0.0000 0.0000 'International Tables Vol C Tables 4.2.6.8 and 6.1.1.4'
N N 0.0061 0.0033 'International Tables Vol C Tables 4.2.6.8 and 6.1.1.4'
O O 0.0106 0.0060 'International Tables Vol C Tables 4.2.6.8 and 6.1.1.4'

loop_
_geom_angle_atom_site_label_1
_geom_angle_atom_site_label_2
_geom_angle_atom_site_label_3
_geom_angle
C5 O1 N4 109.81(12)
C5 O2 C10 105.41(14)
C5 N3 C13 109.07(14)
C5 N3 H3 110.1
C13 N3 H3 110.1
O1 N4 C8 105.15(12)
O1 N4 C7 106.52(13)
C8 N4 C7 116.92(15)
O2 C5 O1 111.31(14)
O2 C5 N3 104.90(14)
O1 C5 N3 108.06(15)
O2 C5 C6 110.60(15)
O1 C5 C6 104.08(14)
N3 C5 C6 117.95(14)
C16 C6 C9 109.87(16)
C16 C6 C5 113.14(16)
C9 C6 C5 108.55(16)
C16 C6 C8 112.43(16)
C9 C6 C8 112.75(16)
C5 C6 C8 99.75(13)
N4 C7 C22 114.70(17)
N4 C7 C19 107.18(17)
C22 C7 C19 110.0(2)
N4 C7 C17 106.26(17)
C22 C7 C17 109.68(19)
C19 C7 C17 108.81(19)
N4 C8 C11 111.51(14)
N4 C8 C6 103.94(14)
C11 C8 C6 114.61(13)
N4 C8 H8 111.7
C11 C8 H8 106.4
C6 C8 H8 108.8
C6 C9 H9A 109.4
C6 C9 H9B 109.5
H9A C9 H9B 109.5
C6 C9 H9C 109.6
H9A C9 H9C 109.5
H9B C9 H9C 109.5
O2 C10 C13 104.88(15)
O2 C10 H10A 108.8
C13 C10 H10A 112.0
O2 C10 H10B 109.4
C13 C10 H10B 112.1
H10A C10 H10B 109.5
C14 C11 C12 118.52(17)
C14 C11 C8 119.32(16)
C12 C11 C8 122.14(17)
C18 C12 C11 120.6(2)
C18 C12 H12 120.2
C11 C12 H12 119.2
N3 C13 C10 102.02(15)
N3 C13 C20 114.51(18)
C10 C13 C20 113.26(16)
N3 C13 H13 111.0
C10 C13 H13 109.6
C20 C13 H13 106.5
C15 C14 C11 120.7(2)
C15 C14 H14 120.3
C11 C14 H14 119.0
C14 C15 C21 120.0(2)
C14 C15 H15 120.7
C21 C15 H15 119.2
C6 C16 H16A 109.6
C6 C16 H16B 109.9
H16A C16 H16B 109.5
C6 C16 H16C 108.9
H16A C16 H16C 109.5
H16B C16 H16C 109.5
C7 C17 H17A 109.5
C7 C17 H17B 110.4
H17A C17 H17B 109.5
C7 C17 H17C 108.5
H17A C17 H17C 109.5
H17B C17 H17C 109.5
C21 C18 C12 120.4(2)
C21 C18 H18 119.2
C12 C18 H18 120.4
C7 C19 H19A 110.1
C7 C19 H19B 109.2
H19A C19 H19B 109.5
C7 C19 H19C 109.2
H19A C19 H19C 109.5
H19B C19 H19C 109.5
C24 C20 C23 110.2(2)
C24 C20 C13 111.9(2)
C23 C20 C13 110.2(2)
C24 C20 H20 107.3
C23 C20 H20 109.8
C13 C20 H20 107.5
C18 C21 C15 119.7(2)
C18 C21 H21 120.1
C15 C21 H21 120.2
C7 C22 H22A 109.3
C7 C22 H22B 109.8
H22A C22 H22B 109.5
C7 C22 H22C 109.3
H22A C22 H22C 109.5
H22B C22 H22C 109.5
C20 C23 H23A 110.0
C20 C23 H23B 108.7
H23A C23 H23B 109.5
C20 C23 H23C 109.7
H23A C23 H23C 109.5
H23B C23 H23C 109.5
C20 C24 H24A 109.5
C20 C24 H24B 109.3
H24A C24 H24B 109.5
C20 C24 H24C 109.6
H24A C24 H24C 109.5
H24B C24 H24C 109.5

loop_
_geom_bond_atom_site_label_1
_geom_bond_atom_site_label_2
_geom_bond_distance
O1 C5 1.423(2)
O1 N4 1.4757(19)
O2 C5 1.412(2)
O2 C10 1.430(2)
N3 C5 1.438(2)
N3 C13 1.470(2)
N3 H3 0.9501
N4 C8 1.483(2)
N4 C7 1.495(2)
C5 C6 1.527(2)
C6 C16 1.525(3)
C6 C9 1.527(3)
C6 C8 1.543(2)
C7 C22 1.524(3)
C7 C19 1.527(3)
C7 C17 1.527(3)
C8 C11 1.514(2)
C8 H8 0.9599
C9 H9A 0.9599
C9 H9B 0.9600
C9 H9C 0.9600
C10 C13 1.523(3)
C10 H10A 0.9600
C10 H10B 0.9600
C11 C14 1.390(3)
C11 C12 1.391(3)
C12 C18 1.380(3)
C12 H12 0.9599
C13 C20 1.527(3)
C13 H13 0.9600
C14 C15 1.384(3)
C14 H14 0.9600
C15 C21 1.382(4)
C15 H15 0.9600
C16 H16A 0.9600
C16 H16B 0.9600
C16 H16C 0.9600
C17 H17A 0.9600
C17 H17B 0.9601
C17 H17C 0.9601
C18 C21 1.377(4)
C18 H18 0.9600
C19 H19A 0.9600
C19 H19B 0.9600
C19 H19C 0.9600
C20 C24 1.512(4)
C20 C23 1.518(4)
C20 H20 0.9600
C21 H21 0.9601
C22 H22A 0.9600
C22 H22B 0.9601
C22 H22C 0.9601
C23 H23A 0.9599
C23 H23B 0.9600
C23 H23C 0.9600
C24 H24A 0.9601
C24 H24B 0.9600
C24 H24C 0.9599

loop_
_cod_related_entry_id
_cod_related_entry_database
_cod_related_entry_code
1 ChemSpider 9913780
